data_4349983
loop_
_publ_author_name
'Zhao, Li-Ming'
'Shen, Xia-Qiang'
'Tan, Li-Ting'
'Zhang, Wen-Ting'
'Song, Kai-Yue'
'Jiang, Rong'
'Li, Hao-Hong'
'Chen, Zhi-Rong'

_publ_section_title
;
 Encapsulation of stilbazolium-type dyes into layered metal--organic
 frameworks: solvent-dependent luminescence chromisms and their mechanisms
;
_journal_issue 5
_journal_name_full 'Inorganic Chemistry Frontiers'
_journal_page_first 1195
_journal_paper_doi 10.1039/C8QI01332B
_journal_volume 6
_journal_year 2019
_chemical_formula_moiety 'C70 H66 Cd3 N4 O16, 2(C4 H9 N O)'
_chemical_formula_sum 'C78 H84 Cd3 N6 O18'
_chemical_formula_weight 1730.74
_space_group_IT_number 2
_space_group_name_Hall '-P 1'
_space_group_name_H-M_alt 'P -1'
_symmetry_cell_setting triclinic
_symmetry_space_group_name_H-M 'P -1'
_atom_sites_solution_hydrogens geom
_atom_sites_solution_primary direct
_atom_sites_solution_secondary difmap
_audit_creation_method SHELXL-97
_audit_update_record
;
2018-09-03 deposited with the CCDC.	2019-03-19 downloaded from the CCDC.
;
_cell_angle_alpha 70.015(2)
_cell_angle_beta 85.621(2)
_cell_angle_gamma 89.318(2)
_cell_formula_units_Z 1
_cell_length_a 9.6181(11)
_cell_length_b 14.5436(16)
_cell_length_c 14.7499(16)
_cell_measurement_reflns_used 11980
_cell_measurement_temperature 293(2)
_cell_measurement_theta_max 125.02
_cell_measurement_theta_min 2.58
_cell_volume 1933.1(4)
_computing_cell_refinement 'Nonius CAD4 software'
_computing_data_collection 'Nonius CAD4 software'
_computing_data_reduction 'XCAD (P.McArdle, 2000)'
_computing_molecular_graphics 'ORTEX (P.McArdle, 1995)'
_computing_publication_material 'SHELXL-97/2 (Sheldrick,1997)'
_computing_structure_refinement 'SHELXL-97 (Sheldrick, 1997)'
_computing_structure_solution 'SHELXS-97 (Sheldrick, 1990)'
_diffrn_ambient_temperature 296(2)
_diffrn_detector_area_resol_mean None
_diffrn_measured_fraction_theta_full 0.972
_diffrn_measured_fraction_theta_max 0.972
_diffrn_measurement_device_type 'Bruker P4'
_diffrn_measurement_method '\w scans'
_diffrn_radiation_monochromator graphite
_diffrn_radiation_source 'fine-focus sealed tube'
_diffrn_radiation_type MoK\a
_diffrn_radiation_wavelength 0.71073
_diffrn_reflns_av_R_equivalents 0.0208
_diffrn_reflns_av_sigmaI/netI 0.0344
_diffrn_reflns_limit_h_max 11
_diffrn_reflns_limit_h_min -11
_diffrn_reflns_limit_k_max 17
_diffrn_reflns_limit_k_min -17
_diffrn_reflns_limit_l_max 17
_diffrn_reflns_limit_l_min -16
_diffrn_reflns_number 11980
_diffrn_reflns_theta_full 25.02
_diffrn_reflns_theta_max 25.02
_diffrn_reflns_theta_min 2.58
_diffrn_standards_decay_% 'not measured'
_diffrn_standards_interval_count 'not measured'
_diffrn_standards_interval_time 'not measured'
_diffrn_standards_number None
_exptl_absorpt_coefficient_mu 0.889
_exptl_absorpt_correction_T_max 0.839
_exptl_absorpt_correction_T_min 0.663
_exptl_absorpt_correction_type multi-scan
_exptl_absorpt_process_details 'TEXRAY software (Molecular Structure Corporation, 1999)'
_exptl_crystal_colour Yellow
_exptl_crystal_density_diffrn 1.487
_exptl_crystal_density_method 'not measured'
_exptl_crystal_description Block
_exptl_crystal_F_000 740
_exptl_crystal_size_max 0.40
_exptl_crystal_size_mid 0.35
_exptl_crystal_size_min 0.20
_refine_diff_density_max 1.900
_refine_diff_density_min -1.085
_refine_diff_density_rms 0.130
_refine_ls_extinction_method none
_refine_ls_goodness_of_fit_ref 1.040
_refine_ls_hydrogen_treatment constr
_refine_ls_matrix_type full
_refine_ls_number_parameters 460
_refine_ls_number_reflns 6648
_refine_ls_number_restraints 10
_refine_ls_restrained_S_all 1.052
_refine_ls_R_factor_all 0.0674
_refine_ls_R_factor_gt 0.0531
_refine_ls_shift/su_max 0.006
_refine_ls_shift/su_mean 0.000
_refine_ls_structure_factor_coef Fsqd
_refine_ls_weighting_details 'calc w=1/[\s^2^(Fo^2^)+(0.0720P)^2^+10.9289P] where P=(Fo^2^+2Fc^2^)/3'
_refine_ls_weighting_scheme calc
_refine_ls_wR_factor_gt 0.1385
_refine_ls_wR_factor_ref 0.1498
_reflns_number_gt 5455
_reflns_number_total 6648
_reflns_threshold_expression >2sigma(I)
_cod_data_source_file c8qi01332b2.cif
_cod_data_source_block 1-2
_cod_depositor_comments
;
The following automatic conversions were performed:

data item '_exptl_absorpt_correction_type' value 'Multi-Scan' was
changed to 'multi-scan' in accordance with the
/home/saulius/struct/COD-crude-data/automatic-downloads/DataCite-retrospective/RSC/depositions/lib/dictionaries/cif_core.dic
dictionary named 'cif_core.dic' version 2.4.2 last updated on
2011-04-26.

data item '_symmetry_cell_setting' value 'Triclinic' was changed to
'triclinic' in accordance with the
/home/saulius/struct/COD-crude-data/automatic-downloads/DataCite-retrospective/RSC/depositions/lib/dictionaries/cif_core.dic
dictionary named 'cif_core.dic' version 2.4.2 last updated on
2011-04-26.

Automatic conversion script
Id: cif_fix_values 6909 2019-04-08 15:41:33Z antanas 
;
_cod_original_sg_symbol_Hall -P
_cod_original_sg_symbol_H-M P-1
_cod_database_code 4349983

loop_
_symmetry_equiv_pos_as_xyz
'x, y, z'
'-x, -y, -z'

loop_
_atom_site_label
_atom_site_type_symbol
_atom_site_fract_x
_atom_site_fract_y
_atom_site_fract_z
_atom_site_U_iso_or_equiv
_atom_site_adp_type
_atom_site_occupancy
_atom_site_symmetry_multiplicity
_atom_site_calc_flag
_atom_site_refinement_flags
Cd1 Cd 0.40159(5) 0.38849(3) 0.32122(3) 0.02754(16) Uani 1 1 d .
Cd2 Cd 0.5000 0.5000 0.5000 0.02130(16) Uani 1 2 d S
O1 O 0.4231(4) 0.3580(3) 0.4830(3) 0.0263(9) Uani 1 1 d .
O2 O 0.2131(5) 0.3287(3) 0.4496(3) 0.0380(11) Uani 1 1 d .
O3 O -0.4169(5) 0.3930(3) 1.2055(4) 0.0432(12) Uani 1 1 d .
O4 O -0.4584(5) 0.2540(4) 1.3238(3) 0.0488(13) Uani 1 1 d .
O5 O 0.3620(5) -0.4571(3) 1.2511(3) 0.0371(11) Uani 1 1 d .
O6 O 0.3664(4) -0.4145(3) 1.3825(3) 0.0326(10) Uani 1 1 d .
O7 O 0.6612(5) 0.4964(4) 0.3811(3) 0.0471(13) Uani 1 1 d .
O8 O 0.2569(5) 0.3371(4) 0.2300(4) 0.0521(13) Uani 1 1 d .
O9 O 0.0858(9) 0.9820(7) 0.3598(5) 0.098(2) Uani 1 1 d .
N1 N 0.8537(8) 0.5005(8) 0.2869(6) 0.087(3) Uani 1 1 d .
N2 N 0.3351(8) 0.2635(9) 0.1284(8) 0.092(3) Uani 1 1 d .
N3 N 0.248(3) 1.0023(17) 0.4646(13) 0.664(13) Uani 1 1 d D
C1 C 0.2634(6) 0.2722(4) 0.6147(4) 0.0246(12) Uani 1 1 d .
C2 C 0.1256(6) 0.2575(5) 0.6527(4) 0.0312(13) Uani 1 1 d .
H2 H 0.0537 0.2790 0.6120 0.037 Uiso 1 1 calc R
C3 C 0.0949(6) 0.2108(4) 0.7510(4) 0.0302(13) Uani 1 1 d .
H3 H 0.0025 0.2036 0.7762 0.036 Uiso 1 1 calc R
C4 C 0.2005(6) 0.1745(4) 0.8126(4) 0.0212(11) Uani 1 1 d .
C5 C 0.3376(6) 0.1863(4) 0.7730(4) 0.0278(12) Uani 1 1 d .
H5 H 0.4098 0.1607 0.8123 0.033 Uiso 1 1 calc R
C6 C 0.3672(6) 0.2360(4) 0.6753(4) 0.0286(13) Uani 1 1 d .
H6 H 0.4597 0.2450 0.6502 0.034 Uiso 1 1 calc R
C7 C 0.1654(6) 0.1265(4) 0.9183(4) 0.0215(11) Uani 1 1 d .
C8 C 0.0662(6) 0.1679(4) 0.9652(4) 0.0234(12) Uani 1 1 d .
H8 H 0.0232 0.2253 0.9299 0.028 Uiso 1 1 calc R
C9 C 0.0297(6) 0.1256(4) 1.0633(4) 0.0219(11) Uani 1 1 d .
C10 C 0.0925(6) 0.0383(4) 1.1149(4) 0.0218(11) Uani 1 1 d .
H10 H 0.0679 0.0088 1.1807 0.026 Uiso 1 1 calc R
C11 C 0.1912(6) -0.0052(4) 1.0692(4) 0.0203(11) Uani 1 1 d .
C12 C 0.2293(6) 0.0407(4) 0.9709(4) 0.0213(11) Uani 1 1 d .
H12 H 0.2980 0.0136 0.9403 0.026 Uiso 1 1 calc R
C13 C -0.0762(6) 0.1709(4) 1.1125(4) 0.0239(12) Uani 1 1 d .
C14 C -0.0907(7) 0.2720(4) 1.0820(5) 0.0349(15) Uani 1 1 d .
H14 H -0.0306 0.3117 1.0319 0.042 Uiso 1 1 calc R
C15 C -0.1932(7) 0.3145(4) 1.1253(5) 0.0374(15) Uani 1 1 d .
H15 H -0.2022 0.3822 1.1030 0.045 Uiso 1 1 calc R
C16 C -0.2818(6) 0.2579(4) 1.2008(4) 0.0295(13) Uani 1 1 d .
C17 C -0.2689(7) 0.1565(5) 1.2322(4) 0.0349(15) Uani 1 1 d .
H17 H -0.3286 0.1172 1.2829 0.042 Uiso 1 1 calc R
C18 C -0.1678(7) 0.1140(4) 1.1881(4) 0.0324(14) Uani 1 1 d .
H18 H -0.1608 0.0462 1.2093 0.039 Uiso 1 1 calc R
C19 C 0.2466(5) -0.1022(4) 1.1257(4) 0.0210(11) Uani 1 1 d .
C20 C 0.2549(5) -0.1296(4) 1.2249(4) 0.0220(11) Uani 1 1 d .
H20 H 0.2372 -0.0839 1.2555 0.026 Uiso 1 1 calc R
C21 C 0.2892(6) -0.2242(4) 1.2789(4) 0.0238(12) Uani 1 1 d .
H21 H 0.2936 -0.2414 1.3454 0.029 Uiso 1 1 calc R
C22 C 0.3169(6) -0.2931(4) 1.2352(4) 0.0230(12) Uani 1 1 d .
C23 C 0.3122(6) -0.2659(4) 1.1358(4) 0.0251(12) Uani 1 1 d .
H23 H 0.3316 -0.3115 1.1054 0.030 Uiso 1 1 calc R
C24 C 0.2789(6) -0.1717(4) 1.0818(4) 0.0238(12) Uani 1 1 d .
H24 H 0.2779 -0.1542 1.0150 0.029 Uiso 1 1 calc R
C25 C 0.2989(6) 0.3235(4) 0.5093(4) 0.0252(12) Uani 1 1 d .
C26 C -0.3927(7) 0.3045(5) 1.2465(4) 0.0321(14) Uani 1 1 d .
C27 C 0.3522(6) -0.3964(4) 1.2949(4) 0.0248(12) Uani 1 1 d .
C28 C 0.7815(13) 0.4736(11) 0.3663(8) 0.111(5) Uani 1 1 d .
C29 C 0.838(3) 0.3824(19) 0.4442(19) 0.222(11) Uani 1 1 d U
H29A H 0.9315 0.3701 0.4238 0.334 Uiso 1 1 calc R
H29B H 0.7797 0.3266 0.4526 0.334 Uiso 1 1 calc R
H29C H 0.8381 0.3941 0.5044 0.334 Uiso 1 1 calc R
C30 C 0.7839(10) 0.5693(6) 0.2054(6) 0.061(2) Uani 1 1 d .
H30A H 0.8463 0.5871 0.1479 0.091 Uiso 1 1 calc R
H30B H 0.7584 0.6269 0.2201 0.091 Uiso 1 1 calc R
H30C H 0.7017 0.5385 0.1951 0.091 Uiso 1 1 calc R
C31 C 0.9950(13) 0.4758(18) 0.2647(10) 0.194(11) Uani 1 1 d .
H31A H 1.0217 0.5097 0.1975 0.291 Uiso 1 1 calc R
H31B H 1.0007 0.4065 0.2781 0.291 Uiso 1 1 calc R
H31C H 1.0566 0.4949 0.3036 0.291 Uiso 1 1 calc R
C32 C 0.3006(9) 0.3334(9) 0.1537(8) 0.072(3) Uani 1 1 d .
C33 C 0.3124(15) 0.4343(10) 0.0673(8) 0.111(5) Uani 1 1 d .
H33A H 0.3483 0.4237 0.0092 0.166 Uiso 1 1 calc R
H33B H 0.3743 0.4777 0.0821 0.166 Uiso 1 1 calc R
H33C H 0.2219 0.4630 0.0582 0.166 Uiso 1 1 calc R
C34 C 0.3912(13) 0.2553(14) 0.0394(11) 0.140(7) Uani 1 1 d .
H34A H 0.4057 0.1876 0.0476 0.210 Uiso 1 1 calc R
H34B H 0.4786 0.2903 0.0200 0.210 Uiso 1 1 calc R
H34C H 0.3272 0.2823 -0.0095 0.210 Uiso 1 1 calc R
C35 C 0.3216(17) 0.1663(9) 0.2132(12) 0.127(6) Uani 1 1 d .
H35A H 0.3497 0.1137 0.1908 0.190 Uiso 1 1 calc R
H35B H 0.2263 0.1560 0.2396 0.190 Uiso 1 1 calc R
H35C H 0.3802 0.1684 0.2623 0.190 Uiso 1 1 calc R
C36 C 0.1277(18) 1.0453(14) 0.4068(14) 0.140(6) Uiso 1 1 d D
C37 C 0.049(2) 1.1370(13) 0.4025(14) 0.185(10) Uani 1 1 d D
H37A H -0.0297 1.1426 0.3645 0.278 Uiso 1 1 calc R
H37B H 0.1091 1.1931 0.3734 0.278 Uiso 1 1 calc R
H37C H 0.0164 1.1336 0.4668 0.278 Uiso 1 1 calc R
C38 C 0.288(3) 1.0710(18) 0.5147(18) 0.225(11) Uiso 1 1 d D
H38A H 0.3638 1.0437 0.5540 0.338 Uiso 1 1 calc R
H38B H 0.2099 1.0803 0.5548 0.338 Uiso 1 1 calc R
H38C H 0.3172 1.1328 0.4672 0.338 Uiso 1 1 calc R
C39 C 0.255(4) 0.897(2) 0.478(3) 0.38(2) Uiso 1 1 d D
H39A H 0.1684 0.8656 0.5088 0.569 Uiso 1 1 calc R
H39B H 0.3293 0.8687 0.5188 0.569 Uiso 1 1 calc R
H39C H 0.2733 0.8890 0.4168 0.569 Uiso 1 1 calc R

loop_
_atom_site_aniso_label
_atom_site_aniso_U_11
_atom_site_aniso_U_22
_atom_site_aniso_U_33
_atom_site_aniso_U_23
_atom_site_aniso_U_13
_atom_site_aniso_U_12
Cd1 0.0424(3) 0.0199(2) 0.0152(2) -0.00178(16) 0.00721(18) 0.01112(17)
Cd2 0.0267(3) 0.0192(3) 0.0134(3) -0.0004(2) 0.0010(2) 0.0055(2)
O1 0.033(2) 0.0226(19) 0.019(2) -0.0044(16) 0.0067(17) 0.0014(16)
O2 0.043(3) 0.047(3) 0.015(2) -0.0006(19) -0.0019(19) -0.009(2)
O3 0.043(3) 0.030(2) 0.057(3) -0.021(2) 0.016(2) 0.006(2)
O4 0.064(3) 0.050(3) 0.026(2) -0.009(2) 0.012(2) 0.028(2)
O5 0.061(3) 0.021(2) 0.025(2) -0.0030(18) -0.002(2) 0.0166(19)
O6 0.038(2) 0.030(2) 0.020(2) 0.0027(17) -0.0021(18) 0.0134(18)
O7 0.045(3) 0.051(3) 0.030(2) 0.001(2) 0.016(2) 0.022(2)
O8 0.049(3) 0.066(3) 0.051(3) -0.035(3) 0.007(2) -0.003(3)
O9 0.125(7) 0.124(6) 0.062(4) -0.054(5) -0.003(4) 0.010(5)
N1 0.051(4) 0.135(8) 0.064(5) -0.028(5) 0.020(4) 0.022(5)
N2 0.054(5) 0.154(9) 0.113(8) -0.102(8) -0.016(5) -0.003(5)
N3 0.79(3) 0.71(3) 0.21(2) 0.29(2) -0.34(3) -0.677
C1 0.030(3) 0.021(3) 0.019(3) -0.002(2) 0.001(2) 0.002(2)
C2 0.029(3) 0.038(3) 0.019(3) 0.000(3) -0.002(2) -0.001(3)
C3 0.023(3) 0.038(3) 0.022(3) 0.000(3) 0.001(2) -0.001(2)
C4 0.028(3) 0.017(2) 0.017(3) -0.004(2) 0.002(2) 0.002(2)
C5 0.029(3) 0.031(3) 0.016(3) 0.001(2) 0.000(2) 0.006(2)
C6 0.025(3) 0.033(3) 0.021(3) -0.003(2) 0.005(2) 0.004(2)
C7 0.024(3) 0.020(3) 0.018(3) -0.002(2) 0.001(2) 0.001(2)
C8 0.030(3) 0.015(2) 0.020(3) 0.001(2) 0.000(2) 0.005(2)
C9 0.025(3) 0.018(3) 0.020(3) -0.004(2) 0.000(2) 0.005(2)
C10 0.030(3) 0.018(2) 0.014(2) -0.001(2) 0.003(2) 0.002(2)
C11 0.027(3) 0.017(2) 0.014(3) -0.002(2) 0.001(2) 0.003(2)
C12 0.026(3) 0.020(3) 0.018(3) -0.007(2) 0.003(2) 0.003(2)
C13 0.032(3) 0.022(3) 0.016(3) -0.004(2) -0.002(2) 0.009(2)
C14 0.040(4) 0.025(3) 0.038(4) -0.011(3) 0.010(3) 0.004(3)
C15 0.045(4) 0.022(3) 0.046(4) -0.014(3) 0.003(3) 0.009(3)
C16 0.038(3) 0.032(3) 0.020(3) -0.011(2) -0.001(2) 0.014(3)
C17 0.040(4) 0.035(3) 0.023(3) -0.003(3) 0.009(3) 0.012(3)
C18 0.043(4) 0.024(3) 0.026(3) -0.005(2) 0.004(3) 0.014(3)
C19 0.022(3) 0.019(3) 0.019(3) -0.002(2) 0.002(2) 0.004(2)
C20 0.024(3) 0.021(3) 0.018(3) -0.005(2) 0.001(2) 0.004(2)
C21 0.025(3) 0.029(3) 0.015(3) -0.004(2) -0.001(2) 0.008(2)
C22 0.023(3) 0.021(3) 0.019(3) -0.001(2) 0.001(2) 0.007(2)
C23 0.033(3) 0.023(3) 0.019(3) -0.006(2) -0.001(2) 0.009(2)
C24 0.034(3) 0.022(3) 0.011(2) -0.001(2) -0.001(2) 0.010(2)
C25 0.039(3) 0.018(3) 0.015(3) -0.001(2) 0.001(2) 0.003(2)
C26 0.037(3) 0.038(3) 0.027(3) -0.018(3) -0.004(3) 0.012(3)
C27 0.024(3) 0.023(3) 0.022(3) -0.001(2) 0.003(2) 0.007(2)
C28 0.093(8) 0.155(12) 0.054(6) -0.005(7) 0.020(6) 0.063(8)
C29 0.220(12) 0.227(12) 0.215(12) -0.071(6) -0.010(5) 0.021(5)
C30 0.092(6) 0.041(4) 0.042(4) -0.007(4) 0.014(4) -0.012(4)
C31 0.070(8) 0.40(3) 0.075(9) -0.041(13) 0.010(7) 0.107(13)
C32 0.041(5) 0.121(9) 0.080(7) -0.067(7) -0.008(4) 0.011(5)
C33 0.134(11) 0.130(11) 0.048(6) -0.003(7) -0.021(7) -0.029(9)
C34 0.075(8) 0.27(2) 0.149(13) -0.176(15) 0.010(8) 0.003(10)
C35 0.160(14) 0.059(7) 0.166(15) -0.036(9) -0.051(12) -0.014(8)
C37 0.22(2) 0.184(19) 0.165(18) -0.099(16) 0.086(17) -0.095(18)

loop_
_atom_type_symbol
_atom_type_description
_atom_type_scat_dispersion_real
_atom_type_scat_dispersion_imag
_atom_type_scat_source
C C 0.0033 0.0016 'International Tables Vol C Tables 4.2.6.8 and 6.1.1.4'
Cd Cd -0.8075 1.2024 'International Tables Vol C Tables 4.2.6.8 and 6.1.1.4'
N N 0.0061 0.0033 'International Tables Vol C Tables 4.2.6.8 and 6.1.1.4'
O O 0.0106 0.0060 'International Tables Vol C Tables 4.2.6.8 and 6.1.1.4'
H H 0.0000 0.0000 'International Tables Vol C Tables 4.2.6.8 and 6.1.1.4'

loop_
_geom_angle_atom_site_label_1
_geom_angle_atom_site_label_2
_geom_angle_atom_site_label_3
_geom_angle
_geom_angle_site_symmetry_1
_geom_angle_site_symmetry_3
O5 Cd1 O1 109.08(15) 1_564 .
O5 Cd1 O8 94.71(19) 1_564 .
O1 Cd1 O8 136.54(16) . .
O5 Cd1 O3 91.46(16) 1_564 1_654
O1 Cd1 O3 125.97(17) . 1_654
O8 Cd1 O3 87.75(18) . 1_654
O5 Cd1 O4 147.09(16) 1_564 1_654
O1 Cd1 O4 91.41(15) . 1_654
O8 Cd1 O4 86.8(2) . 1_654
O3 Cd1 O4 55.70(16) 1_654 1_654
O5 Cd1 O2 105.43(16) 1_564 .
O1 Cd1 O2 54.92(14) . .
O8 Cd1 O2 84.34(16) . .
O3 Cd1 O2 161.84(16) 1_654 .
O4 Cd1 O2 107.42(16) 1_654 .
O5 Cd1 C26 119.26(18) 1_564 1_654
O1 Cd1 C26 110.76(16) . 1_654
O8 Cd1 C26 86.27(18) . 1_654
O3 Cd1 C26 27.80(18) 1_654 1_654
O4 Cd1 C26 27.91(18) 1_654 1_654
O2 Cd1 C26 134.90(18) . 1_654
O5 Cd1 C25 111.66(16) 1_564 .
O1 Cd1 C25 28.04(16) . .
O8 Cd1 C25 109.57(18) . .
O3 Cd1 C25 149.03(18) 1_654 .
O4 Cd1 C25 98.60(16) 1_654 .
O2 Cd1 C25 27.04(16) . .
C26 Cd1 C25 125.00(18) 1_654 .
O6 Cd2 O6 180.000(1) 2_657 1_564
O6 Cd2 O7 87.10(16) 2_657 2_666
O6 Cd2 O7 92.90(16) 1_564 2_666
O6 Cd2 O7 92.90(16) 2_657 .
O6 Cd2 O7 87.10(16) 1_564 .
O7 Cd2 O7 180.000(1) 2_666 .
O6 Cd2 O1 90.86(15) 2_657 .
O6 Cd2 O1 89.14(15) 1_564 .
O7 Cd2 O1 97.41(17) 2_666 .
O7 Cd2 O1 82.59(17) . .
O6 Cd2 O1 89.14(15) 2_657 2_666
O6 Cd2 O1 90.86(15) 1_564 2_666
O7 Cd2 O1 82.59(17) 2_666 2_666
O7 Cd2 O1 97.41(17) . 2_666
O1 Cd2 O1 180.000(1) . 2_666
C25 O1 Cd1 94.4(3) . .
C25 O1 Cd2 123.5(3) . .
Cd1 O1 Cd2 107.86(15) . .
C25 O2 Cd1 88.4(3) . .
C26 O3 Cd1 91.5(4) . 1_456
C26 O4 Cd1 90.4(4) . 1_456
C27 O5 Cd1 123.7(4) . 1_546
C27 O6 Cd2 141.2(4) . 1_546
C28 O7 Cd2 142.9(7) . .
C32 O8 Cd1 119.7(5) . .
C28 N1 C31 129.5(11) . .
C28 N1 C30 114.7(8) . .
C31 N1 C30 115.8(9) . .
C32 N2 C34 133.5(14) . .
C32 N2 C35 111.9(11) . .
C34 N2 C35 114.5(12) . .
C39 N3 C36 109(2) . .
C39 N3 C38 139(2) . .
C36 N3 C38 108(2) . .
C6 C1 C2 118.9(5) . .
C6 C1 C25 120.1(5) . .
C2 C1 C25 121.0(5) . .
C3 C2 C1 120.1(6) . .
C3 C2 H2 119.9 . .
C1 C2 H2 119.9 . .
C2 C3 C4 120.9(5) . .
C2 C3 H3 119.6 . .
C4 C3 H3 119.6 . .
C5 C4 C3 118.3(5) . .
C5 C4 C7 121.7(5) . .
C3 C4 C7 120.0(5) . .
C6 C5 C4 120.2(5) . .
C6 C5 H5 119.9 . .
C4 C5 H5 119.9 . .
C1 C6 C5 121.5(5) . .
C1 C6 H6 119.3 . .
C5 C6 H6 119.3 . .
C8 C7 C12 119.3(5) . .
C8 C7 C4 119.3(5) . .
C12 C7 C4 121.4(5) . .
C9 C8 C7 121.3(5) . .
C9 C8 H8 119.3 . .
C7 C8 H8 119.3 . .
C8 C9 C10 118.8(5) . .
C8 C9 C13 120.7(5) . .
C10 C9 C13 120.5(5) . .
C11 C10 C9 121.0(5) . .
C11 C10 H10 119.5 . .
C9 C10 H10 119.5 . .
C10 C11 C12 119.0(5) . .
C10 C11 C19 118.7(5) . .
C12 C11 C19 122.1(5) . .
C7 C12 C11 120.6(5) . .
C7 C12 H12 119.7 . .
C11 C12 H12 119.7 . .
C14 C13 C18 117.8(5) . .
C14 C13 C9 120.9(5) . .
C18 C13 C9 121.3(5) . .
C15 C14 C13 121.0(6) . .
C15 C14 H14 119.5 . .
C13 C14 H14 119.5 . .
C16 C15 C14 120.8(6) . .
C16 C15 H15 119.6 . .
C14 C15 H15 119.6 . .
C15 C16 C17 118.9(5) . .
C15 C16 C26 120.4(5) . .
C17 C16 C26 120.7(5) . .
C18 C17 C16 120.2(6) . .
C18 C17 H17 119.9 . .
C16 C17 H17 119.9 . .
C17 C18 C13 121.2(5) . .
C17 C18 H18 119.4 . .
C13 C18 H18 119.4 . .
C20 C19 C24 118.0(5) . .
C20 C19 C11 121.1(5) . .
C24 C19 C11 120.6(5) . .
C21 C20 C19 120.8(5) . .
C21 C20 H20 119.6 . .
C19 C20 H20 119.6 . .
C22 C21 C20 120.7(5) . .
C22 C21 H21 119.6 . .
C20 C21 H21 119.6 . .
C21 C22 C23 118.9(5) . .
C21 C22 C27 120.3(5) . .
C23 C22 C27 120.8(5) . .
C24 C23 C22 120.5(5) . .
C24 C23 H23 119.8 . .
C22 C23 H23 119.8 . .
C23 C24 C19 121.0(5) . .
C23 C24 H24 119.5 . .
C19 C24 H24 119.5 . .
O2 C25 O1 121.6(5) . .
O2 C25 C1 120.9(5) . .
O1 C25 C1 117.4(5) . .
O2 C25 Cd1 64.6(3) . .
O1 C25 Cd1 57.6(3) . .
C1 C25 Cd1 168.6(4) . .
O3 C26 O4 122.3(5) . .
O3 C26 C16 118.4(6) . .
O4 C26 C16 119.3(5) . .
O3 C26 Cd1 60.7(3) . 1_456
O4 C26 Cd1 61.7(3) . 1_456
C16 C26 Cd1 177.2(4) . 1_456
O6 C27 O5 126.0(5) . .
O6 C27 C22 117.8(5) . .
O5 C27 C22 116.2(5) . .
O7 C28 N1 126.8(11) . .
O7 C28 C29 116.9(13) . .
N1 C28 C29 114.2(13) . .
C28 C29 H29A 109.5 . .
C28 C29 H29B 109.5 . .
H29A C29 H29B 109.5 . .
C28 C29 H29C 109.5 . .
H29A C29 H29C 109.5 . .
H29B C29 H29C 109.5 . .
N1 C30 H30A 109.5 . .
N1 C30 H30B 109.5 . .
H30A C30 H30B 109.5 . .
N1 C30 H30C 109.5 . .
H30A C30 H30C 109.5 . .
H30B C30 H30C 109.5 . .
N1 C31 H31A 109.5 . .
N1 C31 H31B 109.5 . .
H31A C31 H31B 109.5 . .
N1 C31 H31C 109.5 . .
H31A C31 H31C 109.5 . .
H31B C31 H31C 109.5 . .
O8 C32 N2 131.3(12) . .
O8 C32 C33 115.8(10) . .
N2 C32 C33 112.9(10) . .
C32 C33 H33A 109.5 . .
C32 C33 H33B 109.5 . .
H33A C33 H33B 109.5 . .
C32 C33 H33C 109.5 . .
H33A C33 H33C 109.5 . .
H33B C33 H33C 109.5 . .
N2 C34 H34A 109.5 . .
N2 C34 H34B 109.5 . .
H34A C34 H34B 109.5 . .
N2 C34 H34C 109.5 . .
H34A C34 H34C 109.5 . .
H34B C34 H34C 109.5 . .
N2 C35 H35A 109.5 . .
N2 C35 H35B 109.5 . .
H35A C35 H35B 109.5 . .
N2 C35 H35C 109.5 . .
H35A C35 H35C 109.5 . .
H35B C35 H35C 109.5 . .
O9 C36 N3 109.4(16) . .
O9 C36 C37 122.1(15) . .
N3 C36 C37 128(2) . .
C36 C37 H37A 109.5 . .
C36 C37 H37B 109.5 . .
H37A C37 H37B 109.5 . .
C36 C37 H37C 109.5 . .
H37A C37 H37C 109.5 . .
H37B C37 H37C 109.5 . .
N3 C38 H38A 109.5 . .
N3 C38 H38B 109.5 . .
H38A C38 H38B 109.5 . .
N3 C38 H38C 109.5 . .
H38A C38 H38C 109.5 . .
H38B C38 H38C 109.5 . .
N3 C39 H39A 109.5 . .
N3 C39 H39B 109.5 . .
H39A C39 H39B 109.5 . .
N3 C39 H39C 109.5 . .
H39A C39 H39C 109.5 . .
H39B C39 H39C 109.5 . .

loop_
_geom_bond_atom_site_label_1
_geom_bond_atom_site_label_2
_geom_bond_distance
_geom_bond_site_symmetry_2
Cd1 O5 2.171(4) 1_564
Cd1 O1 2.299(4) .
Cd1 O8 2.303(5) .
Cd1 O3 2.332(4) 1_654
Cd1 O4 2.353(4) 1_654
Cd1 O2 2.453(4) .
Cd1 C26 2.674(6) 1_654
Cd1 C25 2.715(5) .
Cd2 O6 2.243(4) 2_657
Cd2 O6 2.243(4) 1_564
Cd2 O7 2.264(4) 2_666
Cd2 O7 2.264(4) .
Cd2 O1 2.301(4) .
Cd2 O1 2.301(4) 2_666
O1 C25 1.280(7) .
O2 C25 1.235(7) .
O3 C26 1.248(8) .
O3 Cd1 2.332(4) 1_456
O4 C26 1.251(8) .
O4 Cd1 2.353(4) 1_456
O5 C27 1.258(7) .
O5 Cd1 2.171(4) 1_546
O6 C27 1.245(7) .
O6 Cd2 2.243(4) 1_546
O7 C28 1.224(11) .
O8 C32 1.190(10) .
O9 C36 1.41(2) .
N1 C28 1.255(12) .
N1 C31 1.444(12) .
N1 C30 1.478(12) .
N2 C32 1.231(13) .
N2 C34 1.424(13) .
N2 C35 1.533(17) .
N3 C39 1.473(19) .
N3 C36 1.488(17) .
N3 C38 1.501(18) .
C1 C6 1.370(8) .
C1 C2 1.389(8) .
C1 C25 1.491(7) .
C2 C3 1.384(8) .
C2 H2 0.9300 .
C3 C4 1.392(8) .
C3 H3 0.9300 .
C4 C5 1.388(8) .
C4 C7 1.488(7) .
C5 C6 1.381(8) .
C5 H5 0.9300 .
C6 H6 0.9300 .
C7 C8 1.386(7) .
C7 C12 1.389(8) .
C8 C9 1.385(8) .
C8 H8 0.9300 .
C9 C10 1.395(7) .
C9 C13 1.482(7) .
C10 C11 1.391(7) .
C10 H10 0.9300 .
C11 C12 1.395(7) .
C11 C19 1.487(7) .
C12 H12 0.9300 .
C13 C14 1.391(8) .
C13 C18 1.393(8) .
C14 C15 1.386(8) .
C14 H14 0.9300 .
C15 C16 1.374(9) .
C15 H15 0.9300 .
C16 C17 1.394(9) .
C16 C26 1.496(8) .
C17 C18 1.383(8) .
C17 H17 0.9300 .
C18 H18 0.9300 .
C19 C20 1.387(8) .
C19 C24 1.396(7) .
C20 C21 1.384(8) .
C20 H20 0.9300 .
C21 C22 1.380(8) .
C21 H21 0.9300 .
C22 C23 1.386(8) .
C22 C27 1.509(7) .
C23 C24 1.377(8) .
C23 H23 0.9300 .
C24 H24 0.9300 .
C26 Cd1 2.674(6) 1_456
C28 C29 1.55(3) .
C29 H29A 0.9600 .
C29 H29B 0.9600 .
C29 H29C 0.9600 .
C30 H30A 0.9600 .
C30 H30B 0.9600 .
C30 H30C 0.9600 .
C31 H31A 0.9600 .
C31 H31B 0.9600 .
C31 H31C 0.9600 .
C32 C33 1.579(16) .
C33 H33A 0.9600 .
C33 H33B 0.9600 .
C33 H33C 0.9600 .
C34 H34A 0.9600 .
C34 H34B 0.9600 .
C34 H34C 0.9600 .
C35 H35A 0.9600 .
C35 H35B 0.9600 .
C35 H35C 0.9600 .
C36 C37 1.511(16) .
C37 H37A 0.9600 .
C37 H37B 0.9600 .
C37 H37C 0.9600 .
C38 H38A 0.9600 .
C38 H38B 0.9600 .
C38 H38C 0.9600 .
C39 H39A 0.9600 .
C39 H39B 0.9600 .
C39 H39C 0.9600 .

loop_
_geom_torsion_atom_site_label_1
_geom_torsion_atom_site_label_2
_geom_torsion_atom_site_label_3
_geom_torsion_atom_site_label_4
_geom_torsion
_geom_torsion_site_symmetry_1
_geom_torsion_site_symmetry_4
O5 Cd1 O1 C25 100.4(3) 1_564 .
O8 Cd1 O1 C25 -19.0(4) . .
O3 Cd1 O1 C25 -153.0(3) 1_654 .
O4 Cd1 O1 C25 -105.8(3) 1_654 .
O2 Cd1 O1 C25 4.6(3) . .
C26 Cd1 O1 C25 -126.4(3) 1_654 .
O5 Cd1 O1 Cd2 -26.9(2) 1_564 .
O8 Cd1 O1 Cd2 -146.4(2) . .
O3 Cd1 O1 Cd2 79.6(2) 1_654 .
O4 Cd1 O1 Cd2 126.86(19) 1_654 .
O2 Cd1 O1 Cd2 -122.7(2) . .
C26 Cd1 O1 Cd2 106.3(2) 1_654 .
C25 Cd1 O1 Cd2 -127.4(4) . .
O6 Cd2 O1 C25 109.2(4) 2_657 .
O6 Cd2 O1 C25 -70.8(4) 1_564 .
O7 Cd2 O1 C25 22.1(4) 2_666 .
O7 Cd2 O1 C25 -157.9(4) . .
O1 Cd2 O1 C25 -64(100) 2_666 .
O6 Cd2 O1 Cd1 -142.70(17) 2_657 .
O6 Cd2 O1 Cd1 37.30(17) 1_564 .
O7 Cd2 O1 Cd1 130.11(17) 2_666 .
O7 Cd2 O1 Cd1 -49.89(17) . .
O1 Cd2 O1 Cd1 44(100) 2_666 .
O5 Cd1 O2 C25 -107.5(4) 1_564 .
O1 Cd1 O2 C25 -4.8(3) . .
O8 Cd1 O2 C25 159.1(4) . .
O3 Cd1 O2 C25 94.5(6) 1_654 .
O4 Cd1 O2 C25 74.3(4) 1_654 .
C26 Cd1 O2 C25 80.1(4) 1_654 .
O6 Cd2 O7 C28 -8.3(15) 2_657 .
O6 Cd2 O7 C28 171.7(15) 1_564 .
O7 Cd2 O7 C28 106(100) 2_666 .
O1 Cd2 O7 C28 -98.7(15) . .
O1 Cd2 O7 C28 81.3(15) 2_666 .
O5 Cd1 O8 C32 86.0(8) 1_564 .
O1 Cd1 O8 C32 -149.6(7) . .
O3 Cd1 O8 C32 -5.2(8) 1_654 .
O4 Cd1 O8 C32 -61.0(8) 1_654 .
O2 Cd1 O8 C32 -168.9(8) . .
C26 Cd1 O8 C32 -33.0(8) 1_654 .
C25 Cd1 O8 C32 -159.0(8) . .
C6 C1 C2 C3 2.9(9) . .
C25 C1 C2 C3 -179.2(5) . .
C1 C2 C3 C4 -2.6(10) . .
C2 C3 C4 C5 0.1(9) . .
C2 C3 C4 C7 178.6(5) . .
C3 C4 C5 C6 2.2(9) . .
C7 C4 C5 C6 -176.4(5) . .
C2 C1 C6 C5 -0.7(9) . .
C25 C1 C6 C5 -178.6(5) . .
C4 C5 C6 C1 -1.9(9) . .
C5 C4 C7 C8 135.8(6) . .
C3 C4 C7 C8 -42.7(8) . .
C5 C4 C7 C12 -44.7(8) . .
C3 C4 C7 C12 136.8(6) . .
C12 C7 C8 C9 0.2(9) . .
C4 C7 C8 C9 179.7(5) . .
C7 C8 C9 C10 -1.5(9) . .
C7 C8 C9 C13 179.8(5) . .
C8 C9 C10 C11 0.8(9) . .
C13 C9 C10 C11 179.5(5) . .
C9 C10 C11 C12 1.2(9) . .
C9 C10 C11 C19 -175.2(5) . .
C8 C7 C12 C11 2.0(8) . .
C4 C7 C12 C11 -177.6(5) . .
C10 C11 C12 C7 -2.6(8) . .
C19 C11 C12 C7 173.7(5) . .
C8 C9 C13 C14 -32.7(9) . .
C10 C9 C13 C14 148.6(6) . .
C8 C9 C13 C18 144.9(6) . .
C10 C9 C13 C18 -33.7(9) . .
C18 C13 C14 C15 -0.3(10) . .
C9 C13 C14 C15 177.4(6) . .
C13 C14 C15 C16 1.3(11) . .
C14 C15 C16 C17 -1.3(11) . .
C14 C15 C16 C26 -179.6(6) . .
C15 C16 C17 C18 0.4(10) . .
C26 C16 C17 C18 178.7(6) . .
C16 C17 C18 C13 0.6(11) . .
C14 C13 C18 C17 -0.6(10) . .
C9 C13 C18 C17 -178.3(6) . .
C10 C11 C19 C20 -29.3(8) . .
C12 C11 C19 C20 154.4(5) . .
C10 C11 C19 C24 144.4(6) . .
C12 C11 C19 C24 -31.9(8) . .
C24 C19 C20 C21 -2.3(8) . .
C11 C19 C20 C21 171.5(5) . .
C19 C20 C21 C22 0.5(8) . .
C20 C21 C22 C23 1.1(8) . .
C20 C21 C22 C27 -179.1(5) . .
C21 C22 C23 C24 -0.7(9) . .
C27 C22 C23 C24 179.5(5) . .
C22 C23 C24 C19 -1.2(9) . .
C20 C19 C24 C23 2.7(8) . .
C11 C19 C24 C23 -171.2(5) . .
Cd1 O2 C25 O1 8.3(5) . .
Cd1 O2 C25 C1 -168.6(5) . .
Cd1 O1 C25 O2 -8.9(6) . .
Cd2 O1 C25 O2 105.9(6) . .
Cd1 O1 C25 C1 168.1(4) . .
Cd2 O1 C25 C1 -77.0(5) . .
Cd2 O1 C25 Cd1 114.8(3) . .
C6 C1 C25 O2 156.4(6) . .
C2 C1 C25 O2 -21.5(8) . .
C6 C1 C25 O1 -20.6(8) . .
C2 C1 C25 O1 161.4(5) . .
C6 C1 C25 Cd1 41(2) . .
C2 C1 C25 Cd1 -137.4(19) . .
O5 Cd1 C25 O2 81.5(4) 1_564 .
O1 Cd1 C25 O2 171.6(5) . .
O8 Cd1 C25 O2 -22.1(4) . .
O3 Cd1 C25 O2 -142.9(4) 1_654 .
O4 Cd1 C25 O2 -111.7(4) 1_654 .
C26 Cd1 C25 O2 -121.6(4) 1_654 .
O5 Cd1 C25 O1 -90.1(3) 1_564 .
O8 Cd1 C25 O1 166.3(3) . .
O3 Cd1 C25 O1 45.5(5) 1_654 .
O4 Cd1 C25 O1 76.7(3) 1_654 .
O2 Cd1 C25 O1 -171.6(5) . .
C26 Cd1 C25 O1 66.8(4) 1_654 .
O5 Cd1 C25 C1 -157(2) 1_564 .
O1 Cd1 C25 C1 -67(2) . .
O8 Cd1 C25 C1 99(2) . .
O3 Cd1 C25 C1 -22(2) 1_654 .
O4 Cd1 C25 C1 10(2) 1_654 .
O2 Cd1 C25 C1 121(2) . .
C26 Cd1 C25 C1 0(2) 1_654 .
Cd1 O3 C26 O4 -2.5(7) 1_456 .
Cd1 O3 C26 C16 177.0(5) 1_456 .
Cd1 O4 C26 O3 2.4(7) 1_456 .
Cd1 O4 C26 C16 -177.0(5) 1_456 .
C15 C16 C26 O3 11.1(10) . .
C17 C16 C26 O3 -167.2(6) . .
C15 C16 C26 O4 -169.4(6) . .
C17 C16 C26 O4 12.3(10) . .
C15 C16 C26 Cd1 81(10) . 1_456
C17 C16 C26 Cd1 -98(10) . 1_456
Cd2 O6 C27 O5 41.4(10) 1_546 .
Cd2 O6 C27 C22 -140.1(5) 1_546 .
Cd1 O5 C27 O6 1.6(8) 1_546 .
Cd1 O5 C27 C22 -176.9(4) 1_546 .
C21 C22 C27 O6 -5.7(8) . .
C23 C22 C27 O6 174.1(5) . .
C21 C22 C27 O5 173.0(5) . .
C23 C22 C27 O5 -7.2(8) . .
Cd2 O7 C28 N1 -163.0(9) . .
Cd2 O7 C28 C29 35(3) . .
C31 N1 C28 O7 -179.6(17) . .
C30 N1 C28 O7 2(2) . .
C31 N1 C28 C29 -17(3) . .
C30 N1 C28 C29 164.8(14) . .
Cd1 O8 C32 N2 104.3(11) . .
Cd1 O8 C32 C33 -78.3(10) . .
C34 N2 C32 O8 -178.0(11) . .
C35 N2 C32 O8 -2.0(15) . .
C34 N2 C32 C33 4.5(16) . .
C35 N2 C32 C33 -179.5(10) . .
C39 N3 C36 O9 -17(3) . .
C38 N3 C36 O9 -179.3(16) . .
C39 N3 C36 C37 157(3) . .
C38 N3 C36 C37 -5(3) . .
